data_4133443
loop_
_publ_author_name
'Hosier, Christopher A.'
'Ackerson, Christopher J.'

_publ_section_title
;
 Regiochemistry of Thiolate for Selenolate Ligand Exchange on Gold
 Clusters.
;
_journal_issue 1
_journal_name_full 'Journal of the American Chemical Society'
_journal_page_first 309
_journal_page_last 314
_journal_paper_doi 10.1021/jacs.8b10013
_journal_volume 141
_journal_year 2019
_chemical_formula_moiety 'C108 H90 Au25 S2.36 Se15.64'
_chemical_formula_sum 'C108 H90 Au25 S2.36 Se15.64'
_chemical_formula_weight 7622.55
_space_group_crystal_system triclinic
_space_group_IT_number 2
_space_group_name_Hall '-P 1'
_space_group_name_H-M_alt 'P -1'
_atom_sites_solution_hydrogens geom
_audit_creation_method SHELXL-2014/7
_cell_angle_alpha 70.30(3)
_cell_angle_beta 74.97(3)
_cell_angle_gamma 62.52(3)
_cell_formula_units_Z 1
_cell_length_a 16.638(3)
_cell_length_b 16.653(3)
_cell_length_c 16.868(3)
_cell_measurement_reflns_used 5339
_cell_measurement_temperature 100(2)
_cell_measurement_theta_max 27.858
_cell_measurement_theta_min 1.228
_cell_volume 3873.4(17)
_computing_structure_refinement 'SHELXL-2014/7 (Sheldrick, 2014)'
_diffrn_ambient_temperature 100(2)
_diffrn_measured_fraction_theta_full 0.384
_diffrn_measured_fraction_theta_max 0.736
_diffrn_measurement_device_type Synchrotron
_diffrn_radiation_type Synchrotron
_diffrn_radiation_wavelength 1.000
_diffrn_reflns_av_R_equivalents 0.0625
_diffrn_reflns_av_unetI/netI 0.1300
_diffrn_reflns_Laue_measured_fraction_full 0.384
_diffrn_reflns_Laue_measured_fraction_max 0.736
_diffrn_reflns_limit_h_max 15
_diffrn_reflns_limit_h_min -15
_diffrn_reflns_limit_k_max 15
_diffrn_reflns_limit_k_min -15
_diffrn_reflns_limit_l_max 15
_diffrn_reflns_limit_l_min -15
_diffrn_reflns_number 10125
_diffrn_reflns_point_group_measured_fraction_full 0.384
_diffrn_reflns_point_group_measured_fraction_max 0.736
_diffrn_reflns_theta_full 11.660
_diffrn_reflns_theta_max 28.801
_diffrn_reflns_theta_min 3.638
_diffrn_source 'Advanced Light Source Beamline 4.2.2'
_exptl_absorpt_coefficient_mu 35.947
_exptl_crystal_colour Black
_exptl_crystal_density_diffrn 3.268
_exptl_crystal_description 'Parallelogram prism'
_exptl_crystal_F_000 3283
_refine_diff_density_max 1.378
_refine_diff_density_min -1.237
_refine_diff_density_rms 0.156
_refine_ls_extinction_method none
_refine_ls_goodness_of_fit_ref 1.046
_refine_ls_hydrogen_treatment constr
_refine_ls_matrix_type full
_refine_ls_number_parameters 579
_refine_ls_number_reflns 5339
_refine_ls_number_restraints 973
_refine_ls_restrained_S_all 1.806
_refine_ls_R_factor_all 0.0599
_refine_ls_R_factor_gt 0.0561
_refine_ls_shift/su_max 3.586
_refine_ls_shift/su_mean 0.019
_refine_ls_structure_factor_coef Fsqd
_refine_ls_weighting_details 'w=1/[\s^2^(Fo^2^)+57.6182P] where P=(Fo^2^+2Fc^2^)/3'
_refine_ls_weighting_scheme calc
_refine_ls_wR_factor_gt 0.1579
_refine_ls_wR_factor_ref 0.1625
_reflns_Friedel_coverage 0.000
_reflns_number_gt 4908
_reflns_number_total 5339
_reflns_threshold_expression 'I > 2\s(I)'
_cod_data_source_file ja8b10013_si_001.cif
_cod_data_source_block CH12-01
_cod_original_cell_volume 3873.5(18)
_cod_database_code 4133443
_shelx_shelxl_version_number 2014/7
_shelx_space_group_comment
;
The symmetry employed for this shelxl refinement is uniquely defined
by the following loop, which should always be used as a source of
symmetry information in preference to the above space-group names.
They are only intended as comments.
;

loop_
_space_group_symop_operation_xyz
'x, y, z'
'-x, -y, -z'

loop_
_atom_site_label
_atom_site_type_symbol
_atom_site_fract_x
_atom_site_fract_y
_atom_site_fract_z
_atom_site_U_iso_or_equiv
_atom_site_adp_type
_atom_site_occupancy
_atom_site_site_symmetry_order
_atom_site_calc_flag
_atom_site_refinement_flags_posn
_atom_site_refinement_flags_adp
_atom_site_refinement_flags_occupancy
_atom_site_disorder_assembly
_atom_site_disorder_group
Au01 Au 0.5000 0.5000 0.5000 0.0456(5) Uani 1 2 d S U P B .
Au02 Au 0.65280(6) 0.33002(7) 0.52118(6) 0.0520(4) Uani 1 1 d . U . . .
Au03 Au 0.58065(7) 0.44443(8) 0.64498(6) 0.0557(4) Uani 1 1 d . U . . .
Au04 Au 0.66722(6) 0.50919(8) 0.47111(6) 0.0523(4) Uani 1 1 d . U . . .
Au05 Au 0.49708(6) 0.36434(8) 0.44088(6) 0.0523(4) Uani 1 1 d . U . . .
Au06 Au 0.81957(7) 0.35574(8) 0.38823(7) 0.0600(4) Uani 1 1 d . U . . .
Au07 Au 0.61781(7) 0.45905(9) 0.35271(7) 0.0601(4) Uani 1 1 d . U . . .
Au08 Au 0.48428(7) 0.34386(8) 0.62100(7) 0.0587(4) Uani 1 1 d . U . . .
Au09 Au 0.60525(7) 0.16099(8) 0.56226(8) 0.0677(4) Uani 1 1 d . U . . .
Au0A Au 0.69177(7) 0.56966(10) 0.61712(7) 0.0709(5) Uani 1 1 d . U . . .
Au0B Au 0.48124(8) 0.58218(9) 0.75519(7) 0.0679(4) Uani 1 1 d . U . . .
Au0C Au 0.66866(8) 0.22922(9) 0.70922(8) 0.0720(4) Uani 1 1 d . U . . .
Au0D Au 0.70477(7) 0.59883(10) 0.27183(8) 0.0784(5) Uani 1 1 d . U . . .
Se3 Se 0.81858(18) 0.2234(2) 0.5052(2) 0.0628(8) Uani 1 1 d . U . . .
Se7 Se 0.79056(19) 0.5467(2) 0.48559(19) 0.0617(8) Uani 1 1 d . U . . .
Se6 Se 0.5475(2) 0.2023(3) 0.4309(2) 0.0798(10) Uani 1 1 d . U . . .
Se9 Se 0.3331(3) 0.5799(4) 0.7861(3) 0.1213(18) Uani 1 1 d . U . . .
S1 S 0.5787(2) 0.7508(3) 0.2516(3) 0.114(3) Uani 0.16(3) 1 d . U P A 1
Se1 Se 0.5787(2) 0.7508(3) 0.2516(3) 0.114(3) Uani 0.84(3) 1 d . U P A 2
S2 S 0.8428(2) 0.4648(3) 0.2587(2) 0.0658(17) Uani 0.35(2) 1 d . U P A 1
Se2 Se 0.8428(2) 0.4648(3) 0.2587(2) 0.0658(17) Uani 0.65(2) 1 d . U P A 2
S4 S 0.6819(3) 0.3432(3) 0.7579(2) 0.0916(19) Uani 0.09(3) 1 d . U P B 1
Se4 Se 0.6819(3) 0.3432(3) 0.7579(2) 0.0916(19) Uani 0.91(3) 1 d . U P B 2
S5 S 0.6556(2) 0.0959(3) 0.6989(3) 0.0771(18) Uani 0.27(2) 1 d . U P B 1
Se5 Se 0.6556(2) 0.0959(3) 0.6989(3) 0.0771(18) Uani 0.73(2) 1 d . U P B 2
S8 S 0.6227(3) 0.5816(4) 0.7586(2) 0.088(2) Uani 0.31(2) 1 d . U P C 1
Se8 Se 0.6227(3) 0.5816(4) 0.7586(2) 0.088(2) Uani 0.69(2) 1 d . U P C 2
C13 C 0.8287(10) 0.1378(10) 0.4464(10) 0.054(4) Uani 1 1 d G U . . .
C14 C 0.8876(11) 0.0442(11) 0.4722(10) 0.081(7) Uani 1 1 d G U . . .
H14 H 0.9205 0.0244 0.5172 0.098 Uiso 1 1 calc R U . . .
C15 C 0.8973(11) -0.0196(9) 0.4307(12) 0.086(7) Uani 1 1 d G U . . .
H15 H 0.9367 -0.0822 0.4479 0.103 Uiso 1 1 calc R U . . .
C16 C 0.8480(11) 0.0100(10) 0.3634(12) 0.076(6) Uani 1 1 d G U . . .
H16 H 0.8545 -0.0327 0.3357 0.092 Uiso 1 1 calc R U . . .
C17 C 0.7891(11) 0.1036(11) 0.3377(10) 0.075(6) Uani 1 1 d G U . . .
H17 H 0.7562 0.1235 0.2927 0.090 Uiso 1 1 calc R U . . .
C18 C 0.7794(10) 0.1675(9) 0.3792(10) 0.072(6) Uani 1 1 d G U . . .
H18 H 0.7400 0.2301 0.3619 0.086 Uiso 1 1 calc R U . . .
C7 C 0.9361(11) 0.4885(14) 0.2744(14) 0.083(6) Uani 1 1 d G U . . .
C8 C 0.9248(10) 0.5768(12) 0.2737(12) 0.081(6) Uani 1 1 d G U . A .
H8 H 0.8676 0.6265 0.2692 0.097 Uiso 1 1 calc R U . . .
C9 C 0.9989(14) 0.5909(14) 0.2796(15) 0.112(9) Uani 1 1 d G U . A .
H9 H 0.9913 0.6500 0.2790 0.134 Uiso 1 1 calc R U . . .
C10 C 1.0844(12) 0.5166(18) 0.2862(18) 0.148(14) Uani 1 1 d G U . A .
H10 H 1.1340 0.5260 0.2902 0.177 Uiso 1 1 calc R U . . .
C11 C 1.0958(10) 0.4282(16) 0.2870(19) 0.151(15) Uani 1 1 d G U . A .
H11 H 1.1530 0.3785 0.2915 0.181 Uiso 1 1 calc R U . . .
C12 C 1.0216(13) 0.4142(12) 0.2811(17) 0.129(13) Uani 1 1 d G U . A .
H12 H 1.0292 0.3551 0.2817 0.155 Uiso 1 1 calc R U . . .
C1 C 0.6359(18) 0.819(2) 0.253(2) 0.163(12) Uani 1 1 d G U . . .
C2 C 0.5882(18) 0.893(3) 0.291(3) 0.23(2) Uani 1 1 d G U . A .
H2 H 0.5306 0.9014 0.3210 0.278 Uiso 1 1 calc R U . . .
C3 C 0.627(3) 0.954(3) 0.284(4) 0.34(5) Uani 1 1 d G U . A .
H3 H 0.5946 1.0031 0.3099 0.402 Uiso 1 1 calc R U . . .
C4 C 0.713(3) 0.941(3) 0.239(4) 0.34(4) Uani 1 1 d G U . A .
H4 H 0.7383 0.9813 0.2349 0.406 Uiso 1 1 calc R U . . .
C5 C 0.760(2) 0.867(3) 0.201(3) 0.33(5) Uani 1 1 d G U . A .
H5 H 0.8179 0.8578 0.1711 0.399 Uiso 1 1 calc R U . . .
C6 C 0.722(2) 0.806(3) 0.208(3) 0.25(3) Uani 1 1 d G U . A .
H6 H 0.7539 0.7561 0.1822 0.304 Uiso 1 1 calc R U . . .
C37 C 0.8871(9) 0.4272(10) 0.5253(12) 0.073(5) Uani 1 1 d G U . . .
C38 C 0.8724(9) 0.3556(13) 0.5903(12) 0.087(7) Uani 1 1 d G U . . .
H38 H 0.8134 0.3637 0.6159 0.105 Uiso 1 1 calc R U . . .
C39 C 0.9459(13) 0.2718(12) 0.6170(12) 0.110(9) Uani 1 1 d G U . . .
H39 H 0.9361 0.2239 0.6605 0.132 Uiso 1 1 calc R U . . .
C40 C 1.0340(11) 0.2597(11) 0.5787(14) 0.108(8) Uani 1 1 d G U . . .
H40 H 1.0832 0.2037 0.5966 0.129 Uiso 1 1 calc R U . . .
C41 C 1.0487(9) 0.3313(14) 0.5137(13) 0.097(7) Uani 1 1 d G U . . .
H41 H 1.1077 0.3232 0.4881 0.117 Uiso 1 1 calc R U . . .
C42 C 0.9752(11) 0.4151(12) 0.4870(11) 0.090(7) Uani 1 1 d G U . . .
H42 H 0.9850 0.4630 0.4435 0.108 Uiso 1 1 calc R U . . .
C43 C 0.598(2) 0.700(2) 0.7599(18) 0.125(8) Uani 1 1 d G U . . .
C44 C 0.6697(19) 0.721(2) 0.759(2) 0.157(13) Uani 1 1 d G U . C .
H44 H 0.7295 0.6765 0.7544 0.189 Uiso 1 1 calc R U . . .
C45 C 0.653(3) 0.809(3) 0.765(2) 0.22(3) Uani 1 1 d G U . C .
H45 H 0.7007 0.8232 0.7643 0.265 Uiso 1 1 calc R U . . .
C46 C 0.563(3) 0.876(2) 0.772(3) 0.21(2) Uani 1 1 d G U . C .
H46 H 0.5517 0.9349 0.7758 0.256 Uiso 1 1 calc R U . . .
C47 C 0.491(2) 0.855(2) 0.773(3) 0.28(4) Uani 1 1 d G U . C .
H47 H 0.4315 0.8999 0.7773 0.336 Uiso 1 1 calc R U . . .
C48 C 0.508(2) 0.767(3) 0.767(3) 0.20(2) Uani 1 1 d G U . C .
H48 H 0.4602 0.7532 0.7674 0.243 Uiso 1 1 calc R U . . .
C49 C 0.253(2) 0.678(2) 0.817(2) 0.188(18) Uani 1 1 d G U . . .
C50 C 0.160(2) 0.715(3) 0.812(3) 0.22(3) Uani 1 1 d G U . . .
H50 H 0.1377 0.6891 0.7874 0.261 Uiso 1 1 calc R U . . .
C51 C 0.1011(17) 0.793(3) 0.844(3) 0.22(3) Uani 1 1 d G U . . .
H51 H 0.0389 0.8178 0.8407 0.264 Uiso 1 1 calc R U . . .
C52 C 0.135(3) 0.832(3) 0.881(3) 0.24(3) Uani 1 1 d G U . . .
H52 H 0.0953 0.8834 0.9024 0.291 Uiso 1 1 calc R U . . .
C53 C 0.228(3) 0.794(5) 0.886(5) 1.04(14) Uani 1 1 d G U . . .
H53 H 0.2506 0.8204 0.9109 1.243 Uiso 1 1 calc R U . . .
C54 C 0.2871(19) 0.717(4) 0.854(4) 0.51(7) Uani 1 1 d G U . . .
H54 H 0.3494 0.6917 0.8576 0.610 Uiso 1 1 calc R U . . .
C25 C 0.7761(8) 0.0068(12) 0.6839(13) 0.082(6) Uani 1 1 d G U . . .
C26 C 0.7924(10) -0.0655(14) 0.6500(14) 0.091(8) Uani 1 1 d G U . B .
H26 H 0.7449 -0.0665 0.6315 0.109 Uiso 1 1 calc R U . . .
C27 C 0.8796(12) -0.1363(13) 0.6438(14) 0.106(10) Uani 1 1 d G U . B .
H27 H 0.8905 -0.1846 0.6212 0.127 Uiso 1 1 calc R U . . .
C28 C 0.9505(9) -0.1347(12) 0.6715(14) 0.093(8) Uani 1 1 d G U . B .
H28 H 1.0089 -0.1821 0.6673 0.112 Uiso 1 1 calc R U . . .
C29 C 0.9342(9) -0.0624(14) 0.7053(14) 0.093(8) Uani 1 1 d G U . B .
H29 H 0.9817 -0.0614 0.7238 0.112 Uiso 1 1 calc R U . . .
C30 C 0.8470(11) 0.0084(12) 0.7116(13) 0.093(9) Uani 1 1 d G U . B .
H30 H 0.8361 0.0568 0.7342 0.112 Uiso 1 1 calc R U . . .
C31 C 0.4431(11) 0.1697(14) 0.4735(14) 0.088(6) Uani 1 1 d G U . . .
C32 C 0.4389(12) 0.1034(14) 0.4440(14) 0.111(9) Uani 1 1 d G U . . .
H32 H 0.4877 0.0718 0.4083 0.133 Uiso 1 1 calc R U . . .
C33 C 0.3618(15) 0.0843(14) 0.4678(15) 0.110(9) Uani 1 1 d G U . . .
H33 H 0.3590 0.0400 0.4481 0.132 Uiso 1 1 calc R U . . .
C34 C 0.2888(13) 0.1316(17) 0.5212(16) 0.138(13) Uani 1 1 d G U . . .
H34 H 0.2372 0.1188 0.5371 0.165 Uiso 1 1 calc R U . . .
C35 C 0.2930(13) 0.1979(17) 0.5507(16) 0.130(12) Uani 1 1 d G U . . .
H35 H 0.2442 0.2295 0.5864 0.156 Uiso 1 1 calc R U . . .
C36 C 0.3701(13) 0.2170(14) 0.5269(15) 0.119(11) Uani 1 1 d G U . . .
H36 H 0.3729 0.2614 0.5466 0.143 Uiso 1 1 calc R U . . .
C19 C 0.590(2) 0.348(2) 0.8602(15) 0.130(9) Uani 1 1 d G U . . .
C20 C 0.590(2) 0.384(2) 0.9233(19) 0.139(11) Uani 1 1 d G U . B .
H20 H 0.6309 0.4100 0.9165 0.166 Uiso 1 1 calc R U . . .
C21 C 0.528(3) 0.382(3) 0.9965(18) 0.19(2) Uani 1 1 d G U . B .
H21 H 0.5275 0.4069 1.0387 0.227 Uiso 1 1 calc R U . . .
C22 C 0.466(3) 0.344(4) 1.007(2) 0.28(4) Uani 1 1 d G U . B .
H22 H 0.4244 0.3429 1.0556 0.339 Uiso 1 1 calc R U . . .
C23 C 0.466(4) 0.308(5) 0.944(3) 1.08(11) Uani 1 1 d G U . B .
H23 H 0.4248 0.2821 0.9503 1.293 Uiso 1 1 calc R U . . .
C24 C 0.528(3) 0.310(4) 0.870(2) 0.29(4) Uani 1 1 d G U . B .
H24 H 0.5282 0.2853 0.8281 0.352 Uiso 1 1 calc R U . . .

loop_
_atom_site_aniso_label
_atom_site_aniso_U_11
_atom_site_aniso_U_22
_atom_site_aniso_U_33
_atom_site_aniso_U_23
_atom_site_aniso_U_13
_atom_site_aniso_U_12
Au01 0.0342(8) 0.0478(10) 0.0654(9) -0.0285(7) -0.0071(6) -0.0152(7)
Au02 0.0354(6) 0.0500(8) 0.0759(8) -0.0296(5) -0.0059(5) -0.0129(5)
Au03 0.0474(7) 0.0563(9) 0.0704(8) -0.0298(5) -0.0118(5) -0.0154(6)
Au04 0.0363(6) 0.0569(8) 0.0762(8) -0.0319(5) -0.0076(5) -0.0188(5)
Au05 0.0416(6) 0.0515(8) 0.0765(8) -0.0309(5) -0.0093(5) -0.0184(5)
Au06 0.0459(7) 0.0556(9) 0.0877(8) -0.0348(6) -0.0003(5) -0.0213(6)
Au07 0.0467(7) 0.0846(10) 0.0707(8) -0.0430(6) 0.0032(5) -0.0341(6)
Au08 0.0461(7) 0.0520(8) 0.0781(8) -0.0268(6) 0.0010(5) -0.0176(6)
Au09 0.0397(7) 0.0526(9) 0.1187(10) -0.0344(7) -0.0174(6) -0.0127(6)
Au0A 0.0527(7) 0.0966(11) 0.0798(8) -0.0391(7) -0.0122(6) -0.0305(7)
Au0B 0.0597(7) 0.0779(10) 0.0750(8) -0.0366(6) -0.0085(6) -0.0238(7)
Au0C 0.0622(8) 0.0708(10) 0.0862(9) -0.0263(6) -0.0118(6) -0.0243(7)
Au0D 0.0437(7) 0.0890(11) 0.0949(9) -0.0160(7) -0.0081(6) -0.0264(6)
Se3 0.0416(15) 0.057(2) 0.097(2) -0.0302(15) -0.0120(14) -0.0166(14)
Se7 0.0483(16) 0.063(2) 0.089(2) -0.0327(16) -0.0104(14) -0.0250(15)
Se6 0.0526(18) 0.063(2) 0.140(3) -0.051(2) -0.0214(18) -0.0145(17)
Se9 0.074(2) 0.227(6) 0.109(3) -0.110(3) 0.014(2) -0.066(3)
S1 0.041(2) 0.100(4) 0.139(4) 0.023(3) -0.005(2) -0.018(2)
Se1 0.041(2) 0.100(4) 0.139(4) 0.023(3) -0.005(2) -0.018(2)
S2 0.048(2) 0.079(3) 0.081(3) -0.0336(19) 0.0027(16) -0.032(2)
Se2 0.048(2) 0.079(3) 0.081(3) -0.0336(19) 0.0027(16) -0.032(2)
S4 0.110(3) 0.078(3) 0.098(3) -0.015(2) -0.053(2) -0.033(2)
Se4 0.110(3) 0.078(3) 0.098(3) -0.015(2) -0.053(2) -0.033(2)
S5 0.047(2) 0.069(3) 0.113(3) -0.027(2) -0.0095(18) -0.0204(19)
Se5 0.047(2) 0.069(3) 0.113(3) -0.027(2) -0.0095(18) -0.0204(19)
S8 0.077(3) 0.136(5) 0.072(3) -0.047(2) -0.0111(19) -0.047(3)
Se8 0.077(3) 0.136(5) 0.072(3) -0.047(2) -0.0111(19) -0.047(3)
C13 0.027(9) 0.045(8) 0.090(10) -0.035(7) 0.014(7) -0.013(6)
C14 0.064(12) 0.045(9) 0.139(15) -0.043(8) -0.025(12) -0.006(8)
C15 0.068(14) 0.051(11) 0.145(16) -0.050(9) -0.014(11) -0.012(9)
C16 0.051(12) 0.039(11) 0.142(15) -0.062(9) -0.006(10) 0.003(8)
C17 0.054(12) 0.043(11) 0.127(13) -0.065(9) 0.002(10) 0.005(8)
C18 0.054(12) 0.032(11) 0.120(12) -0.056(8) -0.015(10) 0.017(8)
C7 0.058(7) 0.098(11) 0.109(17) -0.034(10) -0.010(8) -0.040(8)
C8 0.075(11) 0.101(12) 0.084(17) -0.034(11) 0.007(10) -0.053(9)
C9 0.088(11) 0.148(17) 0.13(2) -0.051(16) 0.000(13) -0.074(12)
C10 0.087(12) 0.167(18) 0.22(4) -0.073(19) -0.012(15) -0.062(12)
C11 0.078(11) 0.162(19) 0.24(4) -0.073(19) -0.035(14) -0.047(12)
C12 0.067(8) 0.120(14) 0.21(4) -0.060(15) -0.037(12) -0.026(9)
C1 0.052(12) 0.109(14) 0.29(3) -0.021(16) -0.025(14) -0.017(11)
C2 0.075(19) 0.19(3) 0.43(6) -0.13(4) 0.00(3) -0.04(2)
C3 0.13(3) 0.27(5) 0.67(11) -0.25(7) 0.08(5) -0.10(4)
C4 0.13(3) 0.24(5) 0.68(11) -0.22(7) 0.08(5) -0.09(4)
C5 0.14(3) 0.23(5) 0.66(10) -0.21(7) 0.11(5) -0.11(4)
C6 0.095(18) 0.17(4) 0.48(7) -0.13(5) 0.07(3) -0.07(2)
C37 0.060(7) 0.065(9) 0.118(13) -0.033(7) -0.030(7) -0.028(6)
C38 0.073(10) 0.076(11) 0.134(15) -0.022(9) -0.036(9) -0.039(8)
C39 0.087(11) 0.079(12) 0.176(18) -0.019(11) -0.058(12) -0.032(9)
C40 0.088(11) 0.087(13) 0.178(19) -0.041(11) -0.052(11) -0.038(9)
C41 0.075(10) 0.079(13) 0.167(19) -0.052(11) -0.042(10) -0.027(8)
C42 0.060(8) 0.076(12) 0.151(16) -0.039(10) -0.021(8) -0.031(7)
C43 0.144(14) 0.152(10) 0.12(2) -0.063(11) 0.007(13) -0.086(9)
C44 0.162(17) 0.200(18) 0.18(4) -0.10(2) 0.013(17) -0.113(14)
C45 0.20(2) 0.22(2) 0.33(7) -0.15(3) 0.02(3) -0.131(18)
C46 0.21(2) 0.21(2) 0.28(6) -0.12(3) 0.04(3) -0.130(19)
C47 0.20(2) 0.19(2) 0.51(12) -0.18(4) 0.02(3) -0.103(15)
C48 0.147(15) 0.163(14) 0.33(7) -0.11(2) 0.008(16) -0.081(11)
C49 0.089(11) 0.27(2) 0.26(5) -0.19(3) 0.007(13) -0.051(12)
C50 0.093(12) 0.30(4) 0.32(7) -0.21(5) -0.007(17) -0.052(14)
C51 0.098(16) 0.30(4) 0.31(7) -0.21(5) -0.01(2) -0.044(18)
C52 0.12(2) 0.31(5) 0.36(8) -0.23(6) -0.03(3) -0.04(3)
C53 0.14(3) 0.97(16) 1.7(3) -0.4(2) -0.22(6) 0.10(4)
C54 0.12(2) 0.56(8) 0.88(18) -0.40(12) -0.10(4) 0.01(3)
C25 0.050(6) 0.069(10) 0.132(16) -0.043(10) -0.011(7) -0.017(6)
C26 0.053(9) 0.075(12) 0.15(2) -0.054(14) -0.010(10) -0.018(8)
C27 0.063(9) 0.081(14) 0.18(3) -0.072(17) -0.014(11) -0.011(9)
C28 0.059(10) 0.069(15) 0.15(2) -0.051(14) -0.006(11) -0.015(9)
C29 0.059(9) 0.070(14) 0.15(2) -0.051(14) -0.010(10) -0.015(8)
C30 0.052(7) 0.079(14) 0.16(2) -0.060(15) -0.016(9) -0.014(8)
C31 0.056(9) 0.060(13) 0.158(16) -0.021(11) -0.048(9) -0.020(9)
C32 0.095(13) 0.083(17) 0.18(2) -0.036(16) -0.049(13) -0.042(12)
C33 0.098(14) 0.077(18) 0.18(2) -0.025(16) -0.057(13) -0.043(14)
C34 0.103(15) 0.11(3) 0.24(3) -0.06(2) -0.031(16) -0.059(17)
C35 0.078(12) 0.11(2) 0.24(3) -0.07(2) -0.014(15) -0.053(14)
C36 0.075(11) 0.10(2) 0.21(2) -0.059(19) -0.017(13) -0.047(13)
C19 0.150(15) 0.14(2) 0.104(9) -0.031(11) -0.024(9) -0.055(15)
C20 0.14(2) 0.15(3) 0.117(13) -0.047(16) -0.030(12) -0.04(2)
C21 0.20(3) 0.29(6) 0.129(16) -0.09(3) 0.002(19) -0.12(4)
C22 0.32(6) 0.51(10) 0.18(3) -0.19(5) 0.07(4) -0.28(7)
C23 0.91(14) 1.6(3) 0.41(6) -0.40(12) 0.45(9) -0.40(19)
C24 0.36(5) 0.53(10) 0.20(3) -0.21(5) 0.11(4) -0.34(7)

loop_
_atom_type_symbol
_atom_type_description
_atom_type_scat_dispersion_real
_atom_type_scat_dispersion_imag
_atom_type_scat_source
Au Au -8.6060 9.5200 'International Tables Vol C Tables 4.2.6.8 and 6.1.1.4'
Se Se -3.3840 0.5190 'International Tables Vol C Tables 4.2.6.8 and 6.1.1.4'
C C 0.0080 0.0030 'International Tables Vol C Tables 4.2.6.8 and 6.1.1.4'
S S 0.2070 0.2440 'International Tables Vol C Tables 4.2.6.8 and 6.1.1.4'
H H 0.0000 0.0000 'International Tables Vol C Tables 4.2.6.8 and 6.1.1.4'

loop_
_geom_angle_atom_site_label_1
_geom_angle_atom_site_label_2
_geom_angle_atom_site_label_3
_geom_angle
_geom_angle_site_symmetry_1
_geom_angle_site_symmetry_3
Au04 Au01 Au04 180.0 . 2_666
Au04 Au01 Au03 65.45(4) . .
Au04 Au01 Au03 114.55(4) 2_666 .
Au04 Au01 Au03 114.55(4) . 2_666
Au04 Au01 Au03 65.45(4) 2_666 2_666
Au03 Au01 Au03 180.0 . 2_666
Au04 Au01 Au02 116.48(4) . 2_666
Au04 Au01 Au02 63.52(4) 2_666 2_666
Au03 Au01 Au02 115.83(4) . 2_666
Au03 Au01 Au02 64.17(4) 2_666 2_666
Au04 Au01 Au02 63.52(4) . .
Au04 Au01 Au02 116.48(4) 2_666 .
Au03 Au01 Au02 64.17(4) . .
Au03 Au01 Au02 115.83(4) 2_666 .
Au02 Au01 Au02 180.0 2_666 .
Au04 Au01 Au05 115.34(4) . .
Au04 Au01 Au05 64.66(4) 2_666 .
Au03 Au01 Au05 118.86(4) . .
Au03 Au01 Au05 61.14(4) 2_666 .
Au02 Au01 Au05 115.58(3) 2_666 .
Au02 Au01 Au05 64.42(3) . .
Au04 Au01 Au05 64.66(4) . 2_666
Au04 Au01 Au05 115.34(4) 2_666 2_666
Au03 Au01 Au05 61.14(4) . 2_666
Au03 Au01 Au05 118.86(4) 2_666 2_666
Au02 Au01 Au05 64.42(4) 2_666 2_666
Au02 Au01 Au05 115.58(4) . 2_666
Au05 Au01 Au05 180.0 . 2_666
Au04 Au01 Au08 116.51(5) . .
Au04 Au01 Au08 63.49(5) 2_666 .
Au03 Au01 Au08 64.58(4) . .
Au03 Au01 Au08 115.42(4) 2_666 .
Au02 Au01 Au08 119.13(4) 2_666 .
Au02 Au01 Au08 60.87(4) . .
Au05 Au01 Au08 62.81(3) . .
Au05 Au01 Au08 117.19(3) 2_666 .
Au04 Au01 Au08 63.49(5) . 2_666
Au04 Au01 Au08 116.51(5) 2_666 2_666
Au03 Au01 Au08 115.42(4) . 2_666
Au03 Au01 Au08 64.58(4) 2_666 2_666
Au02 Au01 Au08 60.87(4) 2_666 2_666
Au02 Au01 Au08 119.13(4) . 2_666
Au05 Au01 Au08 117.19(3) . 2_666
Au05 Au01 Au08 62.81(3) 2_666 2_666
Au08 Au01 Au08 180.0 . 2_666
Au04 Au01 Au07 119.07(4) . 2_666
Au04 Au01 Au07 60.93(4) 2_666 2_666
Au03 Au01 Au07 63.35(4) . 2_666
Au03 Au01 Au07 116.64(4) 2_666 2_666
Au02 Au01 Au07 63.38(5) 2_666 2_666
Au02 Au01 Au07 116.62(5) . 2_666
Au05 Au01 Au07 116.98(4) . 2_666
Au05 Au01 Au07 63.02(4) 2_666 2_666
Au08 Au01 Au07 66.11(4) . 2_666
Au08 Au01 Au07 113.89(4) 2_666 2_666
Au04 Au01 Au07 60.93(4) . .
Au04 Au01 Au07 119.07(4) 2_666 .
Au03 Au01 Au07 116.65(4) . .
Au03 Au01 Au07 63.36(4) 2_666 .
Au02 Au01 Au07 116.62(5) 2_666 .
Au02 Au01 Au07 63.38(5) . .
Au05 Au01 Au07 63.02(4) . .
Au05 Au01 Au07 116.98(4) 2_666 .
Au08 Au01 Au07 113.89(4) . .
Au08 Au01 Au07 66.11(4) 2_666 .
Au07 Au01 Au07 180.0 2_666 .
Se3 Au02 Au01 156.39(9) . .
Se3 Au02 Au08 142.98(9) . .
Au01 Au02 Au08 59.61(4) . .
Se3 Au02 Au04 99.42(8) . .
Au01 Au02 Au04 57.90(3) . .
Au08 Au02 Au04 110.56(5) . .
Se3 Au02 Au07 105.26(9) . .
Au01 Au02 Au07 58.63(5) . .
Au08 Au02 Au07 108.93(5) . .
Au04 Au02 Au07 57.64(4) . .
Se3 Au02 Au03 120.05(8) . .
Au01 Au02 Au03 57.66(4) . .
Au08 Au02 Au03 61.84(4) . .
Au04 Au02 Au03 61.27(4) . .
Au07 Au02 Au03 107.37(5) . .
Se3 Au02 Au05 132.12(8) . .
Au01 Au02 Au05 57.77(4) . .
Au08 Au02 Au05 60.11(4) . .
Au04 Au02 Au05 105.51(5) . .
Au07 Au02 Au05 59.29(4) . .
Au03 Au02 Au05 107.77(5) . .
Se3 Au02 Au0C 82.45(9) . .
Au01 Au02 Au0C 111.53(6) . .
Au08 Au02 Au0C 66.01(5) . .
Au04 Au02 Au0C 114.00(5) . .
Au07 Au02 Au0C 169.06(5) . .
Au03 Au02 Au0C 61.72(4) . .
Au05 Au02 Au0C 121.20(5) . .
Se3 Au02 Au09 89.35(8) . .
Au01 Au02 Au09 112.77(4) . .
Au08 Au02 Au09 63.34(5) . .
Au04 Au02 Au09 170.06(4) . .
Au07 Au02 Au09 115.61(5) . .
Au03 Au02 Au09 118.13(5) . .
Au05 Au02 Au09 64.81(5) . .
Au0C Au02 Au09 71.59(5) . .
Se3 Au02 Au06 48.50(8) . .
Au01 Au02 Au06 109.02(5) . .
Au08 Au02 Au06 168.52(5) . .
Au04 Au02 Au06 60.48(5) . .
Au07 Au02 Au06 60.70(4) . .
Au03 Au02 Au06 114.76(5) . .
Au05 Au02 Au06 113.60(5) . .
Au0C Au02 Au06 123.21(5) . .
Au09 Au02 Au06 124.33(5) . .
Se4 Au03 Au01 159.75(11) . .
S4 Au03 Au01 159.75(11) . .
Se4 Au03 Au05 138.14(10) . 2_666
S4 Au03 Au05 138.14(10) . 2_666
Au01 Au03 Au05 59.68(4) . 2_666
Se4 Au03 Au07 133.22(12) . 2_666
S4 Au03 Au07 133.22(12) . 2_666
Au01 Au03 Au07 58.90(4) . 2_666
Au05 Au03 Au07 61.01(5) 2_666 2_666
Se4 Au03 Au02 101.88(11) . .
S4 Au03 Au02 101.88(11) . .
Au01 Au03 Au02 58.16(4) . .
Au05 Au03 Au02 109.33(5) 2_666 .
Au07 Au03 Au02 108.02(5) 2_666 .
Se4 Au03 Au08 109.91(10) . .
S4 Au03 Au08 109.91(10) . .
Au01 Au03 Au08 58.01(4) . .
Au05 Au03 Au08 110.32(5) 2_666 .
Au07 Au03 Au08 62.30(4) 2_666 .
Au02 Au03 Au08 56.97(4) . .
Se4 Au03 Au04 117.81(12) . .
S4 Au03 Au04 117.81(12) . .
Au01 Au03 Au04 57.20(3) . .
Au05 Au03 Au04 61.27(5) 2_666 .
Au07 Au03 Au04 108.38(6) 2_666 .
Au02 Au03 Au04 58.88(4) . .
Au08 Au03 Au04 104.77(5) . .
Se4 Au03 Au0B 87.23(11) . .
S4 Au03 Au0B 87.23(11) . .
Au01 Au03 Au0B 112.64(5) . .
Au05 Au03 Au0B 63.51(5) 2_666 .
Au07 Au03 Au0B 63.79(4) 2_666 .
Au02 Au03 Au0B 170.76(5) . .
Au08 Au03 Au0B 118.64(5) . .
Au04 Au03 Au0B 118.22(5) . .
Se4 Au03 Au0C 50.03(10) . .
S4 Au03 Au0C 50.03(10) . .
Au01 Au03 Au0C 111.28(5) . .
Au05 Au03 Au0C 170.18(5) 2_666 .
Au07 Au03 Au0C 119.01(6) 2_666 .
Au02 Au03 Au0C 60.94(5) . .
Au08 Au03 Au0C 64.05(4) . .
Au04 Au03 Au0C 111.34(6) . .
Au0B Au03 Au0C 125.99(5) . .
Se4 Au03 Au0A 81.43(10) . .
S4 Au03 Au0A 81.43(10) . .
Au01 Au03 Au0A 108.09(5) . .
Au05 Au03 Au0A 61.56(4) 2_666 .
Au07 Au03 Au0A 117.62(5) 2_666 .
Au02 Au03 Au0A 111.91(5) . .
Au08 Au03 Au0A 164.87(5) . .
Au04 Au03 Au0A 60.34(4) . .
Au0B Au03 Au0A 70.64(4) . .
Au0C Au03 Au0A 121.80(5) . .
Se7 Au04 Au01 159.72(8) . .
Se7 Au04 Au07 139.25(8) . .
Au01 Au04 Au07 60.23(4) . .
Se7 Au04 Au02 130.01(9) . .
Au01 Au04 Au02 58.57(4) . .
Au07 Au04 Au02 61.45(4) . .
Se7 Au04 Au08 119.15(9) . 2_666
Au01 Au04 Au08 58.64(4) . 2_666
Au07 Au04 Au08 64.11(5) . 2_666
Au02 Au04 Au08 110.63(5) . 2_666
Se7 Au04 Au05 102.67(8) . 2_666
Au01 Au04 Au05 57.98(3) . 2_666
Au07 Au04 Au05 110.68(5) . 2_666
Au02 Au04 Au05 106.28(5) . 2_666
Au08 Au04 Au05 59.07(4) 2_666 2_666
Se7 Au04 Au03 108.39(8) . .
Au01 Au04 Au03 57.35(4) . .
Au07 Au04 Au03 109.27(4) . .
Au02 Au04 Au03 59.85(4) . .
Au08 Au04 Au03 105.20(5) 2_666 .
Au05 Au04 Au03 56.58(5) 2_666 .
Se7 Au04 Au06 86.37(8) . .
Au01 Au04 Au06 112.49(4) . .
Au07 Au04 Au06 63.13(4) . .
Au02 Au04 Au06 63.98(4) . .
Au08 Au04 Au06 120.42(5) 2_666 .
Au05 Au04 Au06 169.91(5) 2_666 .
Au03 Au04 Au06 116.57(6) . .
Se7 Au04 Au0A 49.42(8) . .
Au01 Au04 Au0A 110.97(5) . .
Au07 Au04 Au0A 171.17(4) . .
Au02 Au04 Au0A 115.57(5) . .
Au08 Au04 Au0A 111.62(5) 2_666 .
Au05 Au04 Au0A 61.40(4) 2_666 .
Au03 Au04 Au0A 63.61(4) . .
Au06 Au04 Au0A 124.06(5) . .
Se7 Au04 Au0D 85.32(8) . .
Au01 Au04 Au0D 107.32(5) . .
Au07 Au04 Au0D 60.37(4) . .
Au02 Au04 Au0D 117.41(5) . .
Au08 Au04 Au0D 60.19(5) 2_666 .
Au05 Au04 Au0D 113.81(6) 2_666 .
Au03 Au04 Au0D 164.23(4) . .
Au06 Au04 Au0D 70.93(5) . .
Au0A Au04 Au0D 125.26(5) . .
Se6 Au05 Au01 154.44(9) . .
Se6 Au05 Au03 144.62(10) . 2_666
Au01 Au05 Au03 59.18(3) . 2_666
Se6 Au05 Au08 103.75(10) . .
Au01 Au05 Au08 58.66(4) . .
Au03 Au05 Au08 110.21(6) 2_666 .
Se6 Au05 Au07 117.62(9) . .
Au01 Au05 Au07 58.84(4) . .
Au03 Au05 Au07 61.24(4) 2_666 .
Au08 Au05 Au07 107.18(5) . .
Se6 Au05 Au04 133.15(9) . 2_666
Au01 Au05 Au04 57.36(3) . 2_666
Au03 Au05 Au04 62.15(5) 2_666 2_666
Au08 Au05 Au04 59.68(5) . 2_666
Au07 Au05 Au04 109.23(5) . 2_666
Se6 Au05 Au02 97.64(9) . .
Au01 Au05 Au02 57.81(4) . .
Au03 Au05 Au02 108.64(5) 2_666 .
Au08 Au05 Au02 57.46(4) . .
Au07 Au05 Au02 59.81(4) . .
Au04 Au05 Au02 105.31(5) 2_666 .
Se6 Au05 Au0B 85.70(10) . 2_666
Au01 Au05 Au0B 110.69(5) . 2_666
Au03 Au05 Au0B 61.63(5) 2_666 2_666
Au08 Au05 Au0B 169.24(5) . 2_666
Au07 Au05 Au0B 63.20(4) . 2_666
Au04 Au05 Au0B 117.33(6) 2_666 2_666
Au02 Au05 Au0B 116.81(5) . 2_666
Se6 Au05 Au0A 92.56(9) . 2_666
Au01 Au05 Au0A 110.91(5) . 2_666
Au03 Au05 Au0A 65.65(5) 2_666 2_666
Au08 Au05 Au0A 112.59(5) . 2_666
Au07 Au05 Au0A 121.52(5) . 2_666
Au04 Au05 Au0A 61.94(4) 2_666 2_666
Au02 Au05 Au0A 167.21(5) . 2_666
Au0B Au05 Au0A 71.50(5) 2_666 2_666
Se6 Au05 Au09 47.39(9) . .
Au01 Au05 Au09 108.14(4) . .
Au03 Au05 Au09 167.09(4) 2_666 .
Au08 Au05 Au09 60.43(5) . .
Au07 Au05 Au09 111.31(5) . .
Au04 Au05 Au09 114.52(5) 2_666 .
Au02 Au05 Au09 59.27(4) . .
Au0B Au05 Au09 126.25(6) 2_666 .
Au0A Au05 Au09 125.07(5) 2_666 .
Se2 Au06 Se3 168.96(13) . .
S2 Au06 Se3 168.96(13) . .
Se2 Au06 Au04 93.97(11) . .
S2 Au06 Au04 93.97(11) . .
Se3 Au06 Au04 97.06(9) . .
Se2 Au06 Au07 83.53(10) . .
S2 Au06 Au07 83.53(10) . .
Se3 Au06 Au07 102.68(8) . .
Au04 Au06 Au07 54.35(4) . .
Se2 Au06 Au02 137.90(10) . .
S2 Au06 Au02 137.90(10) . .
Se3 Au06 Au02 50.81(8) . .
Au04 Au06 Au02 55.54(4) . .
Au07 Au06 Au02 55.70(4) . .
Se9 Au07 Au01 156.99(9) 2_666 .
Se9 Au07 Au04 144.04(10) 2_666 .
Au01 Au07 Au04 58.84(3) . .
Se9 Au07 Au05 103.11(12) 2_666 .
Au01 Au07 Au05 58.14(3) . .
Au04 Au07 Au05 109.39(5) . .
Se9 Au07 Au03 101.95(11) 2_666 2_666
Au01 Au07 Au03 57.74(4) . 2_666
Au04 Au07 Au03 108.09(5) . 2_666
Au05 Au07 Au03 57.76(4) . 2_666
Se9 Au07 Au02 127.78(15) 2_666 .
Au01 Au07 Au02 57.98(4) . .
Au04 Au07 Au02 60.91(4) . .
Au05 Au07 Au02 60.90(4) . .
Au03 Au07 Au02 106.75(6) 2_666 .
Se9 Au07 Au08 125.42(16) 2_666 2_666
Au01 Au07 Au08 56.68(4) . 2_666
Au04 Au07 Au08 59.50(5) . 2_666
Au05 Au07 Au08 105.56(5) . 2_666
Au03 Au07 Au08 59.52(5) 2_666 2_666
Au02 Au07 Au08 106.74(5) . 2_666
Se9 Au07 Au0D 85.41(13) 2_666 .
Au01 Au07 Au0D 110.71(5) . .
Au04 Au07 Au0D 66.11(4) . .
Au05 Au07 Au0D 166.21(5) . .
Au03 Au07 Au0D 110.22(6) 2_666 .
Au02 Au07 Au0D 122.14(5) . .
Au08 Au07 Au0D 60.73(4) 2_666 .
Se9 Au07 Au06 89.14(11) 2_666 .
Au01 Au07 Au06 110.88(5) . .
Au04 Au07 Au06 62.52(4) . .
Au05 Au07 Au06 117.54(6) . .
Au03 Au07 Au06 168.61(5) 2_666 .
Au02 Au07 Au06 63.60(5) . .
Au08 Au07 Au06 115.86(5) 2_666 .
Au0D Au07 Au06 72.85(5) . .
Se9 Au07 Au0B 48.64(9) 2_666 2_666
Au01 Au07 Au0B 108.37(4) . 2_666
Au04 Au07 Au0B 167.01(5) . 2_666
Au05 Au07 Au0B 61.04(4) . 2_666
Au03 Au07 Au0B 59.83(4) 2_666 2_666
Au02 Au07 Au0B 115.85(5) . 2_666
Au08 Au07 Au0B 112.77(5) 2_666 2_666
Au0D Au07 Au0B 120.88(5) . 2_666
Au06 Au07 Au0B 128.78(5) . 2_666
Se1 Au08 Au01 159.49(12) 2_666 .
S1 Au08 Au01 159.49(12) 2_666 .
Se1 Au08 Au02 139.46(10) 2_666 .
S1 Au08 Au02 139.46(10) 2_666 .
Au01 Au08 Au02 59.51(4) . .
Se1 Au08 Au05 131.36(15) 2_666 .
S1 Au08 Au05 131.36(15) 2_666 .
Au01 Au08 Au05 58.53(4) . .
Au02 Au08 Au05 62.42(4) . .
Se1 Au08 Au04 108.25(10) 2_666 2_666
S1 Au08 Au04 108.25(10) 2_666 2_666
Au01 Au08 Au04 57.87(4) . 2_666
Au02 Au08 Au04 110.44(5) . 2_666
Au05 Au08 Au04 61.25(5) . 2_666
Se1 Au08 Au03 119.35(15) 2_666 .
S1 Au08 Au03 119.35(15) 2_666 .
Au01 Au08 Au03 57.41(4) . .
Au02 Au08 Au03 61.19(4) . .
Au05 Au08 Au03 109.03(5) . .
Au04 Au08 Au03 104.45(5) 2_666 .
Se1 Au08 Au07 103.00(14) 2_666 2_666
S1 Au08 Au07 103.00(14) 2_666 2_666
Au01 Au08 Au07 57.21(4) . 2_666
Au02 Au08 Au07 108.08(5) . 2_666
Au05 Au08 Au07 106.28(6) . 2_666
Au04 Au08 Au07 56.39(4) 2_666 2_666
Au03 Au08 Au07 58.18(4) . 2_666
Se1 Au08 Au0D 49.79(10) 2_666 2_666
S1 Au08 Au0D 49.79(10) 2_666 2_666
Au01 Au08 Au0D 110.23(6) . 2_666
Au02 Au08 Au0D 167.73(5) . 2_666
Au05 Au08 Au0D 119.64(5) . 2_666
Au04 Au08 Au0D 64.56(5) 2_666 2_666
Au03 Au08 Au0D 108.24(5) . 2_666
Au07 Au08 Au0D 59.68(5) 2_666 2_666
Se1 Au08 Au09 87.92(14) 2_666 .
S1 Au08 Au09 87.92(14) 2_666 .
Au01 Au08 Au09 111.89(5) . .
Au02 Au08 Au09 62.38(5) . .
Au05 Au08 Au09 65.20(5) . .
Au04 Au08 Au09 120.15(5) 2_666 .
Au03 Au08 Au09 116.73(5) . .
Au07 Au08 Au09 169.08(5) 2_666 .
Au0D Au08 Au09 129.88(6) 2_666 .
Se1 Au08 Au0C 84.16(10) 2_666 .
S1 Au08 Au0C 84.16(10) 2_666 .
Au01 Au08 Au0C 107.25(5) . .
Au02 Au08 Au0C 60.60(4) . .
Au05 Au08 Au0C 118.39(5) . .
Au04 Au08 Au0C 163.89(5) 2_666 .
Au03 Au08 Au0C 59.76(4) . .
Au07 Au08 Au0C 111.67(5) 2_666 .
Au0D Au08 Au0C 121.11(5) 2_666 .
Au09 Au08 Au0C 69.29(5) . .
Se5 Au09 Se6 169.40(13) . .
S5 Au09 Se6 169.40(13) . .
Se5 Au09 Au02 94.16(11) . .
S5 Au09 Au02 94.16(11) . .
Se6 Au09 Au02 96.44(10) . .
Se5 Au09 Au08 86.16(11) . .
S5 Au09 Au08 86.16(11) . .
Se6 Au09 Au08 99.95(10) . .
Au02 Au09 Au08 54.29(4) . .
Se5 Au09 Au05 139.06(11) . .
S5 Au09 Au05 139.06(11) . .
Se6 Au09 Au05 49.45(9) . .
Au02 Au09 Au05 55.92(4) . .
Au08 Au09 Au05 54.36(4) . .
Se8 Au0A Se7 168.23(12) . .
S8 Au0A Se7 168.23(12) . .
Se8 Au0A Au05 91.62(10) . 2_666
S8 Au0A Au05 91.62(10) . 2_666
Se7 Au0A Au05 100.15(8) . 2_666
Se8 Au0A Au04 138.30(11) . .
S8 Au0A Au04 138.30(11) . .
Se7 Au0A Au04 51.36(7) . .
Au05 Au0A Au04 56.66(4) 2_666 .
Se8 Au0A Au03 83.80(12) . .
S8 Au0A Au03 83.80(12) . .
Se7 Au0A Au03 103.13(8) . .
Au05 Au0A Au03 52.79(4) 2_666 .
Au04 Au0A Au03 56.05(4) . .
Se8 Au0B Se9 166.76(14) . .
S8 Au0B Se9 166.76(14) . .
Se8 Au0B Au03 88.72(12) . .
S8 Au0B Au03 88.72(12) . .
Se9 Au0B Au03 100.64(11) . .
Se8 Au0B Au05 92.89(11) . 2_666
S8 Au0B Au05 92.89(11) . 2_666
Se9 Au0B Au05 100.14(11) . 2_666
Au03 Au0B Au05 54.86(4) . 2_666
Se8 Au0B Au07 141.78(11) . 2_666
S8 Au0B Au07 141.78(11) . 2_666
Se9 Au0B Au07 50.69(9) . 2_666
Au03 Au0B Au07 56.38(4) . 2_666
Au05 Au0B Au07 55.76(4) 2_666 2_666
Se5 Au0C Se4 165.27(15) . .
S5 Au0C S4 165.27(15) . .
Se5 Au0C Au02 94.29(11) . .
S5 Au0C Au02 94.29(11) . .
Se4 Au0C Au02 100.40(10) . .
S4 Au0C Au02 100.40(10) . .
Se5 Au0C Au03 139.05(10) . .
S5 Au0C Au03 139.05(10) . .
Se4 Au0C Au03 52.00(9) . .
S4 Au0C Au03 52.00(9) . .
Au02 Au0C Au03 57.33(5) . .
Se5 Au0C Au08 83.56(10) . .
S5 Au0C Au08 83.56(10) . .
Se4 Au0C Au08 104.35(11) . .
S4 Au0C Au08 104.35(11) . .
Au02 Au0C Au08 53.39(4) . .
Au03 Au0C Au08 56.19(4) . .
Se2 Au0D Se1 166.27(15) . .
S2 Au0D S1 166.27(15) . .
Se2 Au0D Au07 84.96(10) . .
S2 Au0D Au07 84.96(10) . .
Se1 Au0D Au07 105.28(11) . .
S1 Au0D Au07 105.28(11) . .
Se2 Au0D Au08 140.78(11) . 2_666
S2 Au0D Au08 140.78(11) . 2_666
Se1 Au0D Au08 52.49(10) . 2_666
S1 Au0D Au08 52.49(10) . 2_666
Au07 Au0D Au08 59.59(4) . 2_666
Se2 Au0D Au04 91.24(11) . .
S2 Au0D Au04 91.24(11) . .
Se1 Au0D Au04 102.18(12) . .
S1 Au0D Au04 102.18(12) . .
Au07 Au0D Au04 53.52(4) . .
Au08 Au0D Au04 55.25(5) 2_666 .
C13 Se3 Au06 101.2(5) . .
C13 Se3 Au02 105.8(5) . .
Au06 Se3 Au02 80.69(11) . .
C37 Se7 Au0A 100.9(6) . .
C37 Se7 Au04 104.9(5) . .
Au0A Se7 Au04 79.22(9) . .
C31 Se6 Au09 99.6(7) . .
C31 Se6 Au05 107.5(6) . .
Au09 Se6 Au05 83.16(11) . .
C49 Se9 Au0B 110.3(12) . .
C49 Se9 Au07 132.3(11) . 2_666
Au0B Se9 Au07 80.67(12) . 2_666
C1 S1 Au0D 98.9(10) . .
C1 S1 Au08 126.2(13) . 2_666
Au0D S1 Au08 77.72(13) . 2_666
C1 Se1 Au0D 98.9(10) . .
C1 Se1 Au08 126.2(13) . 2_666
Au0D Se1 Au08 77.72(13) . 2_666
C7 S2 Au0D 106.8(6) . .
C7 S2 Au06 104.6(7) . .
Au0D S2 Au06 99.80(14) . .
C7 Se2 Au0D 106.8(6) . .
C7 Se2 Au06 104.6(7) . .
Au0D Se2 Au06 99.80(14) . .
C19 S4 Au0C 99.6(10) . .
C19 S4 Au03 100.4(10) . .
Au0C S4 Au03 77.97(11) . .
C19 Se4 Au0C 99.6(10) . .
C19 Se4 Au03 100.4(10) . .
Au0C Se4 Au03 77.97(11) . .
C25 S5 Au09 105.7(7) . .
C25 S5 Au0C 105.4(6) . .
Au09 S5 Au0C 97.60(16) . .
C25 Se5 Au09 105.7(7) . .
C25 Se5 Au0C 105.4(6) . .
Au09 Se5 Au0C 97.60(16) . .
C43 S8 Au0B 106.1(10) . .
C43 S8 Au0A 105.4(9) . .
Au0B S8 Au0A 99.27(14) . .
C43 Se8 Au0B 106.1(10) . .
C43 Se8 Au0A 105.4(9) . .
Au0B Se8 Au0A 99.27(14) . .
C14 C13 C18 120.0 . .
C14 C13 Se3 118.3(8) . .
C18 C13 Se3 121.7(8) . .
C13 C14 C15 120.0 . .
C13 C14 H14 120.0 . .
C15 C14 H14 120.0 . .
C14 C15 C16 120.0 . .
C14 C15 H15 120.0 . .
C16 C15 H15 120.0 . .
C17 C16 C15 120.0 . .
C17 C16 H16 120.0 . .
C15 C16 H16 120.0 . .
C16 C17 C18 120.0 . .
C16 C17 H17 120.0 . .
C18 C17 H17 120.0 . .
C17 C18 C13 120.0 . .
C17 C18 H18 120.0 . .
C13 C18 H18 120.0 . .
C8 C7 C12 120.0 . .
C8 C7 Se2 123.0(11) . .
C12 C7 Se2 116.8(11) . .
C8 C7 S2 123.0(11) . .
C12 C7 S2 116.8(11) . .
C7 C8 C9 120.0 . .
C7 C8 H8 120.0 . .
C9 C8 H8 120.0 . .
C10 C9 C8 120.0 . .
C10 C9 H9 120.0 . .
C8 C9 H9 120.0 . .
C9 C10 C11 120.0 . .
C9 C10 H10 120.0 . .
C11 C10 H10 120.0 . .
C10 C11 C12 120.0 . .
C10 C11 H11 120.0 . .
C12 C11 H11 120.0 . .
C11 C12 C7 120.0 . .
C11 C12 H12 120.0 . .
C7 C12 H12 120.0 . .
C2 C1 C6 120.0 . .
C2 C1 Se1 118(2) . .
C6 C1 Se1 121(2) . .
C2 C1 S1 118(2) . .
C6 C1 S1 121(2) . .
C3 C2 C1 120.0 . .
C3 C2 H2 120.0 . .
C1 C2 H2 120.0 . .
C4 C3 C2 120.0 . .
C4 C3 H3 120.0 . .
C2 C3 H3 120.0 . .
C5 C4 C3 120.0 . .
C5 C4 H4 120.0 . .
C3 C4 H4 120.0 . .
C4 C5 C6 120.0 . .
C4 C5 H5 120.0 . .
C6 C5 H5 120.0 . .
C5 C6 C1 120.0 . .
C5 C6 H6 120.0 . .
C1 C6 H6 120.0 . .
C38 C37 C42 120.0 . .
C38 C37 Se7 123.3(9) . .
C42 C37 Se7 116.7(9) . .
C39 C38 C37 120.0 . .
C39 C38 H38 120.0 . .
C37 C38 H38 120.0 . .
C38 C39 C40 120.0 . .
C38 C39 H39 120.0 . .
C40 C39 H39 120.0 . .
C41 C40 C39 120.0 . .
C41 C40 H40 120.0 . .
C39 C40 H40 120.0 . .
C42 C41 C40 120.0 . .
C42 C41 H41 120.0 . .
C40 C41 H41 120.0 . .
C41 C42 C37 120.0 . .
C41 C42 H42 120.0 . .
C37 C42 H42 120.0 . .
C44 C43 C48 120.0 . .
C44 C43 Se8 118.6(19) . .
C48 C43 Se8 121.3(19) . .
C44 C43 S8 118.6(19) . .
C48 C43 S8 121.3(19) . .
C43 C44 C45 120.0 . .
C43 C44 H44 120.0 . .
C45 C44 H44 120.0 . .
C46 C45 C44 120.0 . .
C46 C45 H45 120.0 . .
C44 C45 H45 120.0 . .
C45 C46 C47 120.0 . .
C45 C46 H46 120.0 . .
C47 C46 H46 120.0 . .
C48 C47 C46 120.0 . .
C48 C47 H47 120.0 . .
C46 C47 H47 120.0 . .
C47 C48 C43 120.0 . .
C47 C48 H48 120.0 . .
C43 C48 H48 120.0 . .
C50 C49 C54 120.0 . .
C50 C49 Se9 125(2) . .
C54 C49 Se9 115(2) . .
C51 C50 C49 120.0 . .
C51 C50 H50 120.0 . .
C49 C50 H50 120.0 . .
C52 C51 C50 120.0 . .
C52 C51 H51 120.0 . .
C50 C51 H51 120.0 . .
C53 C52 C51 120.0 . .
C53 C52 H52 120.0 . .
C51 C52 H52 120.0 . .
C54 C53 C52 120.0 . .
C54 C53 H53 120.0 . .
C52 C53 H53 120.0 . .
C53 C54 C49 120.0 . .
C53 C54 H54 120.0 . .
C49 C54 H54 120.0 . .
C26 C25 C30 120.0 . .
C26 C25 Se5 118.6(9) . .
C30 C25 Se5 121.3(9) . .
C26 C25 S5 118.6(9) . .
C30 C25 S5 121.3(9) . .
C25 C26 C27 120.0 . .
C25 C26 H26 120.0 . .
C27 C26 H26 120.0 . .
C26 C27 C28 120.0 . .
C26 C27 H27 120.0 . .
C28 C27 H27 120.0 . .
C29 C28 C27 120.0 . .
C29 C28 H28 120.0 . .
C27 C28 H28 120.0 . .
C28 C29 C30 120.0 . .
C28 C29 H29 120.0 . .
C30 C29 H29 120.0 . .
C29 C30 C25 120.0 . .
C29 C30 H30 120.0 . .
C25 C30 H30 120.0 . .
C32 C31 C36 120.0 . .
C32 C31 Se6 118.7(10) . .
C36 C31 Se6 121.1(10) . .
C33 C32 C31 120.0 . .
C33 C32 H32 120.0 . .
C31 C32 H32 120.0 . .
C32 C33 C34 120.0 . .
C32 C33 H33 120.0 . .
C34 C33 H33 120.0 . .
C35 C34 C33 120.0 . .
C35 C34 H34 120.0 . .
C33 C34 H34 120.0 . .
C34 C35 C36 120.0 . .
C34 C35 H35 120.0 . .
C36 C35 H35 120.0 . .
C35 C36 C31 120.0 . .
C35 C36 H36 120.0 . .
C31 C36 H36 120.0 . .
C20 C19 C24 120.0 . .
C20 C19 Se4 121.0(19) . .
C24 C19 Se4 119.0(19) . .
C20 C19 S4 121.0(19) . .
C24 C19 S4 119.0(19) . .
C21 C20 C19 120.0 . .
C21 C20 H20 120.0 . .
C19 C20 H20 120.0 . .
C22 C21 C20 120.0 . .
C22 C21 H21 120.0 . .
C20 C21 H21 120.0 . .
C21 C22 C23 120.0 . .
C21 C22 H22 120.0 . .
C23 C22 H22 120.0 . .
C22 C23 C24 120.0 . .
C22 C23 H23 120.0 . .
C24 C23 H23 120.0 . .
C23 C24 C19 120.0 . .
C23 C24 H24 120.0 . .
C19 C24 H24 120.0 . .

loop_
_geom_bond_atom_site_label_1
_geom_bond_atom_site_label_2
_geom_bond_distance
_geom_bond_site_symmetry_2
Au01 Au04 2.7643(11) .
Au01 Au04 2.7643(11) 2_666
Au01 Au03 2.7691(13) .
Au01 Au03 2.7691(13) 2_666
Au01 Au02 2.7844(16) 2_666
Au01 Au02 2.7844(16) .
Au01 Au05 2.7832(12) .
Au01 Au05 2.7832(12) 2_666
Au01 Au08 2.7872(15) .
Au01 Au08 2.7873(15) 2_666
Au01 Au07 2.8039(15) 2_666
Au01 Au07 2.8040(14) .
Au02 Se3 2.500(3) .
Au02 Au08 2.8225(17) .
Au02 Au04 2.9208(16) .
Au02 Au07 2.9359(19) .
Au02 Au03 2.9501(17) .
Au02 Au05 2.9676(15) .
Au02 Au0C 3.0634(19) .
Au02 Au09 3.0799(17) .
Au02 Au06 3.1832(17) .
Au03 Se4 2.487(4) .
Au03 S4 2.487(4) .
Au03 Au05 2.824(2) 2_666
Au03 Au07 2.9267(17) 2_666
Au03 Au08 2.9682(15) .
Au03 Au04 2.9915(18) .
Au03 Au0B 3.0384(19) .
Au03 Au0C 3.086(2) .
Au03 Au0A 3.2304(17) .
Au04 Se7 2.492(3) .
Au04 Au07 2.8233(15) .
Au04 Au08 2.921(2) 2_666
Au04 Au05 2.9668(19) 2_666
Au04 Au06 3.083(2) .
Au04 Au0A 3.1336(15) .
Au04 Au0D 3.2104(19) .
Au05 Se6 2.481(4) .
Au05 Au03 2.824(2) 2_666
Au05 Au08 2.9027(16) .
Au05 Au07 2.9202(17) .
Au05 Au04 2.9668(19) 2_666
Au05 Au0B 3.0909(17) 2_666
Au05 Au0A 3.1178(16) 2_666
Au05 Au09 3.242(2) .
Au06 Se2 2.399(4) .
Au06 S2 2.399(4) .
Au06 Se3 2.416(3) .
Au06 Au07 3.0994(18) .
Au07 Se9 2.472(4) 2_666
Au07 Au03 2.9268(17) 2_666
Au07 Au08 3.0497(19) 2_666
Au07 Au0D 3.0523(19) .
Au07 Au0B 3.1532(15) 2_666
Au08 Se1 2.504(4) 2_666
Au08 S1 2.504(4) 2_666
Au08 Au04 2.921(2) 2_666
Au08 Au07 3.0496(19) 2_666
Au08 Au0D 3.0848(19) 2_666
Au08 Au09 3.106(2) .
Au08 Au0C 3.212(2) .
Au09 Se5 2.381(4) .
Au09 S5 2.381(4) .
Au09 Se6 2.403(4) .
Au0A Se8 2.396(4) .
Au0A S8 2.396(4) .
Au0A Se7 2.423(3) .
Au0A Au05 3.1178(16) 2_666
Au0B Se8 2.365(4) .
Au0B S8 2.365(4) .
Au0B Se9 2.398(4) .
Au0B Au05 3.0908(17) 2_666
Au0B Au07 3.1532(15) 2_666
Au0C Se5 2.395(4) .
Au0C S5 2.395(4) .
Au0C Se4 2.419(4) .
Au0C S4 2.419(4) .
Au0D Se2 2.376(4) .
Au0D S2 2.376(4) .
Au0D Se1 2.411(5) .
Au0D S1 2.411(5) .
Au0D Au08 3.0847(19) 2_666
Se3 C13 1.921(12) .
Se7 C37 1.923(13) .
Se6 C31 1.946(13) .
Se9 C49 1.71(3) .
Se9 Au07 2.472(4) 2_666
S1 C1 1.79(3) .
S1 Au08 2.504(4) 2_666
Se1 C1 1.79(3) .
Se1 Au08 2.504(4) 2_666
S2 C7 1.867(13) .
Se2 C7 1.867(13) .
S4 C19 1.99(2) .
Se4 C19 1.99(2) .
S5 C25 1.878(13) .
Se5 C25 1.878(13) .
S8 C43 1.83(2) .
Se8 C43 1.83(2) .
C13 C14 1.3900 .
C13 C18 1.3900 .
C14 C15 1.3900 .
C14 H14 0.9300 .
C15 C16 1.3900 .
C15 H15 0.9300 .
C16 C17 1.3900 .
C16 H16 0.9300 .
C17 C18 1.3900 .
C17 H17 0.9300 .
C18 H18 0.9300 .
C7 C8 1.3900 .
C7 C12 1.3900 .
C8 C9 1.3900 .
C8 H8 0.9300 .
C9 C10 1.3900 .
C9 H9 0.9300 .
C10 C11 1.3900 .
C10 H10 0.9300 .
C11 C12 1.3900 .
C11 H11 0.9300 .
C12 H12 0.9300 .
C1 C2 1.3900 .
C1 C6 1.3900 .
C2 C3 1.3900 .
C2 H2 0.9300 .
C3 C4 1.3900 .
C3 H3 0.9300 .
C4 C5 1.3900 .
C4 H4 0.9300 .
C5 C6 1.3900 .
C5 H5 0.9300 .
C6 H6 0.9300 .
C37 C38 1.3900 .
C37 C42 1.3900 .
C38 C39 1.3900 .
C38 H38 0.9300 .
C39 C40 1.3900 .
C39 H39 0.9300 .
C40 C41 1.3900 .
C40 H40 0.9300 .
C41 C42 1.3900 .
C41 H41 0.9300 .
C42 H42 0.9300 .
C43 C44 1.3900 .
C43 C48 1.3900 .
C44 C45 1.3900 .
C44 H44 0.9300 .
C45 C46 1.3900 .
C45 H45 0.9300 .
C46 C47 1.3900 .
C46 H46 0.9300 .
C47 C48 1.3900 .
C47 H47 0.9300 .
C48 H48 0.9300 .
C49 C50 1.3900 .
C49 C54 1.3900 .
C50 C51 1.3900 .
C50 H50 0.9300 .
C51 C52 1.3900 .
C51 H51 0.9300 .
C52 C53 1.3900 .
C52 H52 0.9300 .
C53 C54 1.3900 .
C53 H53 0.9300 .
C54 H54 0.9300 .
C25 C26 1.3900 .
C25 C30 1.3900 .
C26 C27 1.3900 .
C26 H26 0.9300 .
C27 C28 1.3900 .
C27 H27 0.9300 .
C28 C29 1.3900 .
C28 H28 0.9300 .
C29 C30 1.3900 .
C29 H29 0.9300 .
C30 H30 0.9300 .
C31 C32 1.3900 .
C31 C36 1.3900 .
C32 C33 1.3900 .
C32 H32 0.9300 .
C33 C34 1.3900 .
C33 H33 0.9300 .
C34 C35 1.3900 .
C34 H34 0.9300 .
C35 C36 1.3900 .
C35 H35 0.9300 .
C36 H36 0.9300 .
C19 C20 1.3900 .
C19 C24 1.3900 .
C20 C21 1.3900 .
C20 H20 0.9300 .
C21 C22 1.3900 .
C21 H21 0.9300 .
C22 C23 1.3900 .
C22 H22 0.9300 .
C23 C24 1.3900 .
C23 H23 0.9300 .
C24 H24 0.9300 .
